data_4346552
loop_
_publ_author_name
'Finger, Lars H.'
'Scheibe, Benjamin'
'Sundermeyer, J\"org'

_publ_section_title
;
 Synthesis of organic (trimethylsilyl)chalcogenolate salts Cat[TMS-E] (E =
 S, Se, Te): the methylcarbonate anion as a desilylating agent.
;
_journal_issue 19
_journal_name_full 'Inorganic chemistry'
_journal_page_first 9568
_journal_page_last 9575
_journal_paper_doi 10.1021/acs.inorgchem.5b01665
_journal_volume 54
_journal_year 2015
_chemical_formula_moiety 'C6 H14 N, C3 H9 Se Si'
_chemical_formula_sum 'C9 H23 N Se Si'
_chemical_formula_weight 252.33
_chemical_name_common '[DMPyr][TMS-Se], 5'
_chemical_name_systematic
;
N,N-Dimethylpyrrolidinium-trimethylsilylselenolate
;
_space_group_crystal_system monoclinic
_space_group_IT_number 14
_space_group_name_Hall '-P 2ybc'
_space_group_name_H-M_alt 'P 1 21/c 1'
_atom_sites_solution_hydrogens geom
_atom_sites_solution_primary direct
_atom_sites_solution_secondary difmap
_audit_creation_method SHELXL-2014/7
_cell_angle_alpha 90
_cell_angle_beta 90.166(3)
_cell_angle_gamma 90
_cell_formula_units_Z 8
_cell_length_a 12.2500(8)
_cell_length_b 10.8215(7)
_cell_length_c 19.3331(12)
_cell_measurement_reflns_used 1490
_cell_measurement_temperature 100(2)
_cell_measurement_theta_max 26.2466
_cell_measurement_theta_min 2.6907
_cell_volume 2562.9(3)
_computing_cell_refinement
;
Bruker: APEX2 v2013.10-0, Bruker AXS Inc., 
Madison, Wisconsin, USA, 2012.
;
_computing_data_collection
;
Bruker: Bruker Instrument Service v3.0.26, Bruker AXS Inc., 
Madison, Wisconsin, USA, 2012.
;
_computing_data_reduction
;
Bruker: SAINT V8.27B, Bruker AXS Inc., 
Madison, Wisconsin, USA, 2012.
;
_computing_molecular_graphics
;
Mercury (C. F. Macrae, P. R. Edgington, P. McCabe, E. Pidcock, G. P. 
Shields, R. Taylor, M. Towler, 
J. van de Streek, J. Appl. Cryst. 2006,  39, 453-457.)
Ortep-3 for Windows (L.J. Farrugia, J. Appl. Cryst. 2012, 45, 849-854)
DIAMOND 4 (H. Putz, K. Brandenburg, Crystal Impact GbR, Kreuzherrenstr. 
102, 53227 Bonn, Germany)
;
_computing_publication_material
;
WinGX 2014.1 (L.J. Farrugia, J. Appl. Cryst. 2012, 45, 849-854)
enCIFer (F. H. Allen, O. Johnson, G. P. Shields, B. R. Smith, M. Towler,
 J. Appl. Cryst. 2004, 37, 335-338.)
;
_computing_structure_refinement
;
SHELXL-2014/7 (G. M. Sheldrick, Acta Cryst. A 2008, 64, 112-122)
;
_computing_structure_solution
;
SIR2011 (M. C. Burla, R. Caliandro, M. Camalli, B. Carrozzini,
G. L. Cascarano, C. Giacovazzo, M. Mallamo, A. Mazzone, G. Polidori, 
R. Spagna, J. Appl. Cryst. 2012, 45, 357-361)
;
_diffrn_ambient_temperature 100(2)
_diffrn_detector_area_resol_mean 10.4167
_diffrn_measured_fraction_theta_full 1.000
_diffrn_measured_fraction_theta_max 0.996
_diffrn_measurement_device_type 'D8 Quest (Bruker AXS Inc.)'
_diffrn_measurement_method 'rotation method'
_diffrn_radiation_type MoK\a
_diffrn_radiation_wavelength 0.71073
_diffrn_reflns_av_R_equivalents 0.0730
_diffrn_reflns_av_unetI/netI 0.0361
_diffrn_reflns_Laue_measured_fraction_full 1.000
_diffrn_reflns_Laue_measured_fraction_max 0.996
_diffrn_reflns_limit_h_max 14
_diffrn_reflns_limit_h_min -14
_diffrn_reflns_limit_k_max 13
_diffrn_reflns_limit_k_min -13
_diffrn_reflns_limit_l_max 23
_diffrn_reflns_limit_l_min -23
_diffrn_reflns_number 38995
_diffrn_reflns_point_group_measured_fraction_full 1.000
_diffrn_reflns_point_group_measured_fraction_max 0.996
_diffrn_reflns_theta_full 25.000
_diffrn_reflns_theta_max 25.374
_diffrn_reflns_theta_min 2.157
_diffrn_source 'I\mS Microfocus Source'
_exptl_absorpt_coefficient_mu 2.983
_exptl_absorpt_correction_T_max 0.7452
_exptl_absorpt_correction_T_min 0.6204
_exptl_absorpt_correction_type multi-scan
_exptl_absorpt_process_details 'SADABS V2012/1 (Bruker AXS Inc.)'
_exptl_crystal_colour colourless
_exptl_crystal_density_diffrn 1.308
_exptl_crystal_density_method 'not measured'
_exptl_crystal_description block
_exptl_crystal_F_000 1056
_exptl_crystal_size_max 0.25
_exptl_crystal_size_mid 0.1
_exptl_crystal_size_min 0.05
_refine_diff_density_max 0.521
_refine_diff_density_min -0.550
_refine_diff_density_rms 0.082
_refine_ls_extinction_method none
_refine_ls_goodness_of_fit_ref 1.117
_refine_ls_hydrogen_treatment constr
_refine_ls_matrix_type full
_refine_ls_number_parameters 228
_refine_ls_number_reflns 4683
_refine_ls_number_restraints 0
_refine_ls_restrained_S_all 1.117
_refine_ls_R_factor_all 0.0360
_refine_ls_R_factor_gt 0.0306
_refine_ls_shift/su_max 0.001
_refine_ls_shift/su_mean 0.000
_refine_ls_structure_factor_coef Fsqd
_refine_ls_weighting_details 'w=1/[\s^2^(Fo^2^)+(0.0284P)^2^+2.3901P] where P=(Fo^2^+2Fc^2^)/3'
_refine_ls_weighting_scheme calc
_refine_ls_wR_factor_gt 0.0674
_refine_ls_wR_factor_ref 0.0692
_reflns_Friedel_coverage 0.000
_reflns_number_gt 4335
_reflns_number_total 4683
_reflns_threshold_expression 'I > 2\s(I)'
_cod_data_source_file ic5b01665_si_001.cif
_cod_data_source_block FINJG11
_cod_depositor_comments
;

2020-08-14
Z value and formula fixed to values more according to usual
chemical conventions.                 miguel
;
_cod_original_formula_sum 'C18 H46 N2 Se2 Si2'
_cod_original_formula_weight 504.67
_cod_original_formula_moiety
;
 2(C6 H14 N), 2(C3 H9 Se Si)
;
_cod_original_formula_units_Z 4
_cod_original_sg_symbol_H-M 'P 21/c'
_cod_database_code 4346552
_audit_contact_author 'Joerg Sundermeyer'
_shelx_shelxl_version_number 2014/7
_shelx_space_group_comment
; 
The symmetry employed for this shelxl refinement is uniquely defined 
by the following loop, which should always be used as a source of 
symmetry information in preference to the above space-group names. 
They are only intended as comments. 
;
_exptl_absorpt_special_details
;
Bruker: SADABS v2012/1, Bruker AXS Inc., 
Madison, Wisconsin, USA, 2012.
;

loop_
_space_group_symop_operation_xyz
'x, y, z'
'-x, y+1/2, -z+1/2'
'-x, -y, -z'
'x, -y-1/2, z-1/2'

loop_
_atom_site_label
_atom_site_type_symbol
_atom_site_fract_x
_atom_site_fract_y
_atom_site_fract_z
_atom_site_U_iso_or_equiv
_atom_site_adp_type
_atom_site_occupancy
_atom_site_site_symmetry_order
_atom_site_calc_flag
_atom_site_refinement_flags_posn
_atom_site_refinement_flags_adp
Se1 Se 0.78397(3) 0.18348(3) 0.23081(2) 0.01688(10) Uani 1 1 d . .
Se2 Se 0.73531(3) 0.63351(3) 0.46822(2) 0.01522(9) Uani 1 1 d . .
Si2 Si 0.71406(9) 0.80638(9) 0.40828(5) 0.0153(2) Uani 1 1 d . .
Si1 Si 0.79593(9) 0.31204(9) 0.14168(5) 0.0136(2) Uani 1 1 d . .
N2 N 0.5035(3) 0.4133(3) 0.36635(16) 0.0130(7) Uani 1 1 d . .
C18 C 0.7674(3) 0.7937(3) 0.31750(19) 0.0218(9) Uani 1 1 d . .
H18A H 0.7265 0.7299 0.2925 0.033 Uiso 1 1 calc R U
H18B H 0.8449 0.7715 0.3188 0.033 Uiso 1 1 calc R U
H18C H 0.7585 0.8732 0.2939 0.033 Uiso 1 1 calc R U
C7 C 0.7400(3) 0.2455(3) 0.05870(18) 0.0160(8) Uani 1 1 d . .
H7A H 0.7595 0.2995 0.0200 0.024 Uiso 1 1 calc R U
H7B H 0.6604 0.2391 0.0618 0.024 Uiso 1 1 calc R U
H7C H 0.7712 0.1631 0.0512 0.024 Uiso 1 1 calc R U
C14 C 0.4434(3) 0.5227(4) 0.3935(2) 0.0195(9) Uani 1 1 d . .
H14A H 0.4041 0.5632 0.3556 0.029 Uiso 1 1 calc R U
H14B H 0.4954 0.5809 0.4141 0.029 Uiso 1 1 calc R U
H14C H 0.3912 0.4958 0.4288 0.029 Uiso 1 1 calc R U
C9 C 0.9394(3) 0.3605(4) 0.1217(2) 0.0195(9) Uani 1 1 d . .
H9A H 0.9393 0.4148 0.0811 0.029 Uiso 1 1 calc R U
H9B H 0.9838 0.2872 0.1121 0.029 Uiso 1 1 calc R U
H9C H 0.9702 0.4048 0.1614 0.029 Uiso 1 1 calc R U
C10 C 0.5557(3) 0.3397(4) 0.4237(2) 0.0174(9) Uani 1 1 d . .
H10A H 0.5060 0.3326 0.4638 0.021 Uiso 1 1 calc R U
H10B H 0.6247 0.3788 0.4391 0.021 Uiso 1 1 calc R U
C5 C 0.9128(3) 0.4952(4) 0.3133(2) 0.0209(9) Uani 1 1 d . .
H5A H 0.8691 0.4415 0.2832 0.031 Uiso 1 1 calc R U
H5B H 0.9613 0.5462 0.2849 0.031 Uiso 1 1 calc R U
H5C H 0.8642 0.5488 0.3401 0.031 Uiso 1 1 calc R U
C8 C 0.7167(3) 0.4587(3) 0.15500(19) 0.0174(8) Uani 1 1 d . .
H8A H 0.7449 0.5020 0.1958 0.026 Uiso 1 1 calc R U
H8B H 0.6395 0.4389 0.1619 0.026 Uiso 1 1 calc R U
H8C H 0.7245 0.5118 0.1142 0.026 Uiso 1 1 calc R U
C6 C 1.0437(3) 0.5013(4) 0.4077(2) 0.0170(9) Uani 1 1 d . .
H6A H 0.9938 0.5529 0.4347 0.026 Uiso 1 1 calc R U
H6B H 1.0912 0.5541 0.3797 0.026 Uiso 1 1 calc R U
H6C H 1.0884 0.4513 0.4392 0.026 Uiso 1 1 calc R U
C13 C 0.4280(4) 0.3208(4) 0.3340(2) 0.0268(10) Uani 1 1 d . .
H13A H 0.4061 0.3470 0.2869 0.032 Uiso 1 1 calc R U
H13B H 0.3617 0.3093 0.3624 0.032 Uiso 1 1 calc R U
C15 C 0.5872(3) 0.4550(4) 0.3157(2) 0.0211(9) Uani 1 1 d . .
H15A H 0.5513 0.4981 0.2773 0.032 Uiso 1 1 calc R U
H15B H 0.6268 0.3831 0.2979 0.032 Uiso 1 1 calc R U
H15C H 0.6386 0.5112 0.3386 0.032 Uiso 1 1 calc R U
C3 C 1.0833(4) 0.2316(4) 0.3752(2) 0.0249(10) Uani 1 1 d . .
H3A H 1.1542 0.2497 0.3977 0.030 Uiso 1 1 calc R U
H3B H 1.0878 0.1498 0.3524 0.030 Uiso 1 1 calc R U
C4 C 1.0544(3) 0.3313(4) 0.3231(2) 0.0192(9) Uani 1 1 d . .
H4A H 1.1208 0.3752 0.3074 0.023 Uiso 1 1 calc R U
H4B H 1.0172 0.2952 0.2823 0.023 Uiso 1 1 calc R U
C2 C 0.9901(4) 0.2335(4) 0.4288(2) 0.0240(9) Uani 1 1 d . .
H2A H 0.9547 0.1514 0.4320 0.029 Uiso 1 1 calc R U
H2B H 1.0182 0.2567 0.4751 0.029 Uiso 1 1 calc R U
C17 C 0.7845(4) 0.9415(3) 0.4492(2) 0.0239(9) Uani 1 1 d . .
H17A H 0.7790 1.0133 0.4186 0.036 Uiso 1 1 calc R U
H17B H 0.8616 0.9213 0.4569 0.036 Uiso 1 1 calc R U
H17C H 0.7498 0.9605 0.4936 0.036 Uiso 1 1 calc R U
C12 C 0.4955(4) 0.2023(4) 0.3315(2) 0.0287(11) Uani 1 1 d . .
H12A H 0.5343 0.1952 0.2868 0.034 Uiso 1 1 calc R U
H12B H 0.4482 0.1289 0.3375 0.034 Uiso 1 1 calc R U
C11 C 0.5774(4) 0.2135(4) 0.3920(2) 0.0258(10) Uani 1 1 d . .
H11A H 0.5654 0.1472 0.4264 0.031 Uiso 1 1 calc R U
H11B H 0.6534 0.2081 0.3749 0.031 Uiso 1 1 calc R U
N1 N 0.9791(3) 0.4181(3) 0.36130(16) 0.0128(7) Uani 1 1 d . .
C1 C 0.9098(3) 0.3300(4) 0.4022(2) 0.0166(9) Uani 1 1 d . .
H1A H 0.8534 0.2915 0.3725 0.020 Uiso 1 1 calc R U
H1B H 0.8735 0.3730 0.4410 0.020 Uiso 1 1 calc R U
C16 C 0.5677(4) 0.8533(4) 0.3969(3) 0.0317(11) Uani 1 1 d . .
H16A H 0.5347 0.8672 0.4423 0.047 Uiso 1 1 calc R U
H16B H 0.5279 0.7876 0.3727 0.047 Uiso 1 1 calc R U
H16C H 0.5640 0.9296 0.3697 0.047 Uiso 1 1 calc R U

loop_
_atom_site_aniso_label
_atom_site_aniso_U_11
_atom_site_aniso_U_22
_atom_site_aniso_U_33
_atom_site_aniso_U_23
_atom_site_aniso_U_13
_atom_site_aniso_U_12
Se1 0.0229(2) 0.01542(18) 0.01230(18) -0.00065(15) -0.00069(18) 0.00005(17)
Se2 0.01773(18) 0.01383(17) 0.01409(17) 0.00205(15) -0.00166(16) -0.00092(16)
Si2 0.0137(5) 0.0123(5) 0.0200(5) 0.0010(4) -0.0006(5) 0.0001(4)
Si1 0.0150(5) 0.0132(5) 0.0124(5) -0.0023(4) -0.0011(4) 0.0002(4)
N2 0.0170(17) 0.0106(16) 0.0114(17) 0.0016(14) -0.0020(13) -0.0021(13)
C18 0.026(2) 0.021(2) 0.019(2) 0.0082(15) -0.0040(18) -0.0006(18)
C7 0.017(2) 0.0139(18) 0.0170(18) 0.0019(15) -0.0003(16) -0.0012(16)
C14 0.023(2) 0.015(2) 0.020(2) 0.0016(17) 0.0008(18) 0.0067(17)
C9 0.016(2) 0.021(2) 0.020(2) -0.0020(18) -0.0049(17) -0.0012(18)
C10 0.024(2) 0.016(2) 0.012(2) 0.0035(16) -0.0017(16) -0.0002(16)
C5 0.027(2) 0.021(2) 0.015(2) -0.0014(18) -0.0064(17) 0.0067(18)
C8 0.0175(19) 0.0189(19) 0.0157(19) -0.0005(15) -0.0007(17) 0.0006(17)
C6 0.025(2) 0.012(2) 0.014(2) -0.0013(17) -0.0009(16) -0.0049(17)
C13 0.022(2) 0.032(3) 0.026(2) -0.009(2) -0.0045(19) -0.008(2)
C15 0.026(2) 0.021(2) 0.017(2) 0.0026(17) 0.0078(17) -0.0025(18)
C3 0.027(2) 0.019(2) 0.029(3) -0.0064(19) -0.0030(19) 0.0049(19)
C4 0.022(2) 0.019(2) 0.017(2) -0.0071(18) 0.0034(17) 0.0033(18)
C2 0.031(2) 0.017(2) 0.024(2) 0.0029(19) -0.0046(19) -0.0050(18)
C17 0.029(2) 0.0179(19) 0.025(2) -0.0047(16) 0.0011(19) -0.0033(19)
C12 0.032(3) 0.019(2) 0.035(3) -0.011(2) 0.006(2) -0.010(2)
C11 0.038(3) 0.012(2) 0.027(2) 0.0028(18) 0.007(2) 0.0033(19)
N1 0.0151(16) 0.0124(17) 0.0110(17) -0.0030(14) 0.0002(13) 0.0013(13)
C1 0.019(2) 0.013(2) 0.017(2) -0.0013(16) 0.0024(16) -0.0056(16)
C16 0.021(2) 0.021(2) 0.052(3) 0.006(2) 0.001(2) 0.000(2)

loop_
_atom_type_symbol
_atom_type_description
_atom_type_scat_dispersion_real
_atom_type_scat_dispersion_imag
_atom_type_scat_source
C C 0.0033 0.0016 'International Tables Vol C Tables 4.2.6.8 and 6.1.1.4'
H H 0.0000 0.0000 'International Tables Vol C Tables 4.2.6.8 and 6.1.1.4'
N N 0.0061 0.0033 'International Tables Vol C Tables 4.2.6.8 and 6.1.1.4'
Si Si 0.0817 0.0704 'International Tables Vol C Tables 4.2.6.8 and 6.1.1.4'
Se Se -0.0929 2.2259 'International Tables Vol C Tables 4.2.6.8 and 6.1.1.4'

loop_
_geom_angle_atom_site_label_1
_geom_angle_atom_site_label_2
_geom_angle_atom_site_label_3
_geom_angle
C17 Si2 C16 106.1(2)
C17 Si2 C18 106.89(18)
C16 Si2 C18 104.2(2)
C17 Si2 Se2 112.64(13)
C16 Si2 Se2 113.62(15)
C18 Si2 Se2 112.72(12)
C9 Si1 C8 106.06(18)
C9 Si1 C7 105.65(17)
C8 Si1 C7 104.67(16)
C9 Si1 Se1 113.53(14)
C8 Si1 Se1 112.82(12)
C7 Si1 Se1 113.35(12)
C15 N2 C14 109.5(3)
C15 N2 C13 110.7(3)
C14 N2 C13 112.0(3)
C15 N2 C10 110.6(3)
C14 N2 C10 111.7(3)
C13 N2 C10 102.3(3)
Si2 C18 H18A 109.5
Si2 C18 H18B 109.5
H18A C18 H18B 109.5
Si2 C18 H18C 109.5
H18A C18 H18C 109.5
H18B C18 H18C 109.5
Si1 C7 H7A 109.5
Si1 C7 H7B 109.5
H7A C7 H7B 109.5
Si1 C7 H7C 109.5
H7A C7 H7C 109.5
H7B C7 H7C 109.5
N2 C14 H14A 109.5
N2 C14 H14B 109.5
H14A C14 H14B 109.5
N2 C14 H14C 109.5
H14A C14 H14C 109.5
H14B C14 H14C 109.5
Si1 C9 H9A 109.5
Si1 C9 H9B 109.5
H9A C9 H9B 109.5
Si1 C9 H9C 109.5
H9A C9 H9C 109.5
H9B C9 H9C 109.5
N2 C10 C11 104.6(3)
N2 C10 H10A 110.8
C11 C10 H10A 110.8
N2 C10 H10B 110.8
C11 C10 H10B 110.8
H10A C10 H10B 108.9
N1 C5 H5A 109.5
N1 C5 H5B 109.5
H5A C5 H5B 109.5
N1 C5 H5C 109.5
H5A C5 H5C 109.5
H5B C5 H5C 109.5
Si1 C8 H8A 109.5
Si1 C8 H8B 109.5
H8A C8 H8B 109.5
Si1 C8 H8C 109.5
H8A C8 H8C 109.5
H8B C8 H8C 109.5
N1 C6 H6A 109.5
N1 C6 H6B 109.5
H6A C6 H6B 109.5
N1 C6 H6C 109.5
H6A C6 H6C 109.5
H6B C6 H6C 109.5
N2 C13 C12 104.0(3)
N2 C13 H13A 111.0
C12 C13 H13A 111.0
N2 C13 H13B 111.0
C12 C13 H13B 111.0
H13A C13 H13B 109.0
N2 C15 H15A 109.5
N2 C15 H15B 109.5
H15A C15 H15B 109.5
N2 C15 H15C 109.5
H15A C15 H15C 109.5
H15B C15 H15C 109.5
C4 C3 C2 105.4(3)
C4 C3 H3A 110.7
C2 C3 H3A 110.7
C4 C3 H3B 110.7
C2 C3 H3B 110.7
H3A C3 H3B 108.8
N1 C4 C3 105.0(3)
N1 C4 H4A 110.8
C3 C4 H4A 110.8
N1 C4 H4B 110.8
C3 C4 H4B 110.8
H4A C4 H4B 108.8
C1 C2 C3 105.1(3)
C1 C2 H2A 110.7
C3 C2 H2A 110.7
C1 C2 H2B 110.7
C3 C2 H2B 110.7
H2A C2 H2B 108.8
Si2 C17 H17A 109.5
Si2 C17 H17B 109.5
H17A C17 H17B 109.5
Si2 C17 H17C 109.5
H17A C17 H17C 109.5
H17B C17 H17C 109.5
C13 C12 C11 105.1(3)
C13 C12 H12A 110.7
C11 C12 H12A 110.7
C13 C12 H12B 110.7
C11 C12 H12B 110.7
H12A C12 H12B 108.8
C10 C11 C12 105.2(3)
C10 C11 H11A 110.7
C12 C11 H11A 110.7
C10 C11 H11B 110.7
C12 C11 H11B 110.7
H11A C11 H11B 108.8
C5 N1 C6 108.9(3)
C5 N1 C1 112.0(3)
C6 N1 C1 111.4(3)
C5 N1 C4 112.1(3)
C6 N1 C4 110.2(3)
C1 N1 C4 102.1(3)
N1 C1 C2 104.3(3)
N1 C1 H1A 110.9
C2 C1 H1A 110.9
N1 C1 H1B 110.9
C2 C1 H1B 110.9
H1A C1 H1B 108.9
Si2 C16 H16A 109.5
Si2 C16 H16B 109.5
H16A C16 H16B 109.5
Si2 C16 H16C 109.5
H16A C16 H16C 109.5
H16B C16 H16C 109.5

loop_
_geom_bond_atom_site_label_1
_geom_bond_atom_site_label_2
_geom_bond_distance
Se1 Si1 2.2199(11)
Se2 Si2 2.2155(10)
Si2 C17 1.872(4)
Si2 C16 1.876(5)
Si2 C18 1.880(4)
Si1 C9 1.876(4)
Si1 C8 1.878(4)
Si1 C7 1.885(4)
N2 C15 1.490(5)
N2 C14 1.490(5)
N2 C13 1.498(5)
N2 C10 1.507(5)
C18 H18A 0.9800
C18 H18B 0.9800
C18 H18C 0.9800
C7 H7A 0.9800
C7 H7B 0.9800
C7 H7C 0.9800
C14 H14A 0.9800
C14 H14B 0.9800
C14 H14C 0.9800
C9 H9A 0.9800
C9 H9B 0.9800
C9 H9C 0.9800
C10 C11 1.520(6)
C10 H10A 0.9900
C10 H10B 0.9900
C5 N1 1.489(5)
C5 H5A 0.9800
C5 H5B 0.9800
C5 H5C 0.9800
C8 H8A 0.9800
C8 H8B 0.9800
C8 H8C 0.9800
C6 N1 1.496(5)
C6 H6A 0.9800
C6 H6B 0.9800
C6 H6C 0.9800
C13 C12 1.526(6)
C13 H13A 0.9900
C13 H13B 0.9900
C15 H15A 0.9800
C15 H15B 0.9800
C15 H15C 0.9800
C3 C4 1.518(6)
C3 C2 1.545(6)
C3 H3A 0.9900
C3 H3B 0.9900
C4 N1 1.511(5)
C4 H4A 0.9900
C4 H4B 0.9900
C2 C1 1.523(6)
C2 H2A 0.9900
C2 H2B 0.9900
C17 H17A 0.9800
C17 H17B 0.9800
C17 H17C 0.9800
C12 C11 1.543(7)
C12 H12A 0.9900
C12 H12B 0.9900
C11 H11A 0.9900
C11 H11B 0.9900
N1 C1 1.503(5)
C1 H1A 0.9900
C1 H1B 0.9900
C16 H16A 0.9800
C16 H16B 0.9800
C16 H16C 0.9800

loop_
_geom_torsion_atom_site_label_1
_geom_torsion_atom_site_label_2
_geom_torsion_atom_site_label_3
_geom_torsion_atom_site_label_4
_geom_torsion
C15 N2 C10 C11 -77.0(4)
C14 N2 C10 C11 160.8(3)
C13 N2 C10 C11 40.9(4)
C15 N2 C13 C12 75.6(4)
C14 N2 C13 C12 -162.0(3)
C10 N2 C13 C12 -42.2(4)
C2 C3 C4 N1 22.8(4)
C4 C3 C2 C1 2.9(4)
N2 C13 C12 C11 27.5(4)
N2 C10 C11 C12 -23.6(4)
C13 C12 C11 C10 -2.3(5)
C3 C4 N1 C5 -160.1(3)
C3 C4 N1 C6 78.4(4)
C3 C4 N1 C1 -40.0(4)
C5 N1 C1 C2 161.9(3)
C6 N1 C1 C2 -75.9(4)
C4 N1 C1 C2 41.7(4)
C3 C2 C1 N1 -27.6(4)
